data_2221213
loop_
_publ_author_name
'Liu, Zhengyu'
'Liu, Kevin K.-C.'
'Elleraas, Jeff'
'Rheingold, Arnold L.'
'DiPasquale, Antonio'
'Yanovsky, Alex'

_publ_section_title
(<i>R</i>)-<i>N</i>-Methyl-4-[2-(methylsulfanyl)pyrimidin-4-yl]-1-(tetrahydrofuran-3-yl)-1<i>H</i>-pyrazol-5-amine
_journal_coeditor_code TK2375
_journal_issue 3
_journal_name_full 'Acta Crystallographica Section E'
_journal_page_first o616
_journal_paper_doi 10.1107/S1600536809006369
_journal_volume 65
_journal_year 2009
_chemical_formula_iupac 'C13 H17 N5 O S'
_chemical_formula_moiety 'C13 H17 N5 O S'
_chemical_formula_sum 'C13 H17 N5 O S'
_chemical_formula_weight 291.38
_chemical_name_systematic
;
(<i>R</i>)-<i>N</i>-Methyl-4-[2-(methylsulfanyl)pyrimidin-4-yl]-1-
(tetrahydrofuran-3-yl)-1<i>H</i>-pyrazol-5-amine
;
_space_group_IT_number 19
_symmetry_cell_setting orthorhombic
_symmetry_space_group_name_Hall 'P 2ac 2ab'
_symmetry_space_group_name_H-M 'P 21 21 21'
_atom_sites_solution_hydrogens geom
_atom_sites_solution_primary direct
_atom_sites_solution_secondary difmap
_cell_angle_alpha 90
_cell_angle_beta 90
_cell_angle_gamma 90
_cell_formula_units_Z 4
_cell_length_a 6.6209(4)
_cell_length_b 14.0757(9)
_cell_length_c 14.6793(10)
_cell_measurement_reflns_used 8684
_cell_measurement_temperature 100(2)
_cell_measurement_theta_max 68.1
_cell_measurement_theta_min 3.1
_cell_volume 1368.02(15)
_computing_cell_refinement 'SAINT (Bruker, 1997)'
_computing_data_collection 'SMART (Bruker, 1997)'
_computing_data_reduction 'SAINT (Bruker, 1997)'
_computing_molecular_graphics 'ORTEP-32 (Farrugia, 1997)'
_computing_publication_material 'WinGX (Farrugia, 1999)'
_computing_structure_refinement 'SHELXL97 (Sheldrick, 2008)'
_computing_structure_solution 'SIR2004 (Burla et al., 2005)'
_diffrn_ambient_temperature 100(2)
_diffrn_measured_fraction_theta_full 0.994
_diffrn_measured_fraction_theta_max 0.991
_diffrn_measurement_device_type 'Bruker Kappa APEXII CCD area-detector'
_diffrn_measurement_method '\f and \w'
_diffrn_radiation_monochromator graphite
_diffrn_radiation_source 'fine-focus sealed tube'
_diffrn_radiation_type CuK\a
_diffrn_radiation_wavelength 1.54178
_diffrn_reflns_av_R_equivalents 0.021
_diffrn_reflns_av_sigmaI/netI 0.020
_diffrn_reflns_limit_h_max 7
_diffrn_reflns_limit_h_min -7
_diffrn_reflns_limit_k_max 16
_diffrn_reflns_limit_k_min -16
_diffrn_reflns_limit_l_max 17
_diffrn_reflns_limit_l_min -11
_diffrn_reflns_number 9765
_diffrn_reflns_theta_full 67.0
_diffrn_reflns_theta_max 67.9
_diffrn_reflns_theta_min 4.3
_diffrn_standards_decay_% 0
_diffrn_standards_interval_count 0
_diffrn_standards_number 0
_exptl_absorpt_coefficient_mu 2.14
_exptl_absorpt_correction_T_max 0.882
_exptl_absorpt_correction_T_min 0.783
_exptl_absorpt_correction_type multi-scan
_exptl_absorpt_process_details '(SADABS; Bruker, 2001)'
_exptl_crystal_colour colorless
_exptl_crystal_density_diffrn 1.415
_exptl_crystal_density_method 'not measured'
_exptl_crystal_description block
_exptl_crystal_F_000 616
_exptl_crystal_size_max 0.12
_exptl_crystal_size_mid 0.10
_exptl_crystal_size_min 0.06
_refine_diff_density_max 0.22
_refine_diff_density_min -0.16
_refine_ls_abs_structure_details 'Flack (1983), 964 Friedel pairs'
_refine_ls_abs_structure_Flack 0.061(12)
_refine_ls_extinction_coef 0.0024(2)
_refine_ls_extinction_expression Fc^*^=kFc[1+0.001xFc^2^\l^3^/sin(2\q)]^-1/4^
_refine_ls_extinction_method 'SHELXL97 (Sheldrick, 2008)'
_refine_ls_goodness_of_fit_ref 1.06
_refine_ls_hydrogen_treatment mixed
_refine_ls_matrix_type full
_refine_ls_number_parameters 187
_refine_ls_number_reflns 2419
_refine_ls_number_restraints 0
_refine_ls_restrained_S_all 1.06
_refine_ls_R_factor_all 0.021
_refine_ls_R_factor_gt 0.021
_refine_ls_shift/su_max 0.001
_refine_ls_shift/su_mean 0.000
_refine_ls_structure_factor_coef Fsqd
_refine_ls_weighting_details 'calc w=1/[\s^2^(Fo^2^)+(0.0319P)^2^+0.2281P] where P=(Fo^2^+2Fc^2^)/3'
_refine_ls_weighting_scheme calc
_refine_ls_wR_factor_gt 0.056
_refine_ls_wR_factor_ref 0.057
_reflns_number_gt 2388
_reflns_number_total 2419
_reflns_threshold_expression I>2\s(I)
_cod_data_source_file tk2375.cif
_cod_data_source_block I
_cod_depositor_comments
;
The following automatic conversions were performed:
'_symmetry_cell_setting' value 'Orthorhombic' changed to 'orthorhombic'
according to '/home/saulius/struct/CIF-dictionaries/cif_core.dic'
dictionary named 'cif_core.dic' version 2.4.1 from 2010-06-29.

Automatic conversion script
Id: cif_fix_enum 1527 2010-12-29 10:47:43Z saulius 

The following automatic conversions were performed:

'_symmetry_cell_setting' value 'Orthorhombic' changed to
'orthorhombic' according to
/home/saulius/struct/CIF-dictionaries/cif_core.dic dictionary named
'cif_core.dic' version 2.4.1 from 2010-06-29.

Automatic conversion script
Id: cif_fix_values 1715 2011-07-08 13:25:40Z adriana 
;
_cod_database_code 2221213
_cod_database_fobs_code 2221213

loop_
_symmetry_equiv_pos_as_xyz
'x, y, z'
'-x+1/2, -y, z+1/2'
'x+1/2, -y+1/2, -z'
'-x, y+1/2, -z+1/2'

loop_
_atom_site_type_symbol
_atom_site_label
_atom_site_fract_x
_atom_site_fract_y
_atom_site_fract_z
_atom_site_U_iso_or_equiv
_atom_site_adp_type
_atom_site_calc_flag
_atom_site_refinement_flags
_atom_site_occupancy
_atom_site_disorder_assembly
_atom_site_disorder_group
C C1 0.4029(2) 0.30990(12) 0.04871(10) 0.0272(3) Uani d . 1 . .
H H1A 0.4395 0.2446 0.0676 0.033 Uiso calc R 1 . .
H H1B 0.3269 0.3069 -0.0093 0.033 Uiso calc R 1 . .
C C2 0.2806(2) 0.35928(10) 0.12196(10) 0.0213(3) Uani d . 1 . .
H H2A 0.1860 0.3147 0.1519 0.026 Uiso calc R 1 . .
H H2B 0.2034 0.4134 0.0966 0.026 Uiso calc R 1 . .
C C3 0.4445(2) 0.39343(9) 0.18853(8) 0.0167(3) Uani d . 1 . .
H H3 0.4133 0.4595 0.2093 0.020 Uiso calc R 1 . .
C C4 0.6387(2) 0.39367(10) 0.12981(10) 0.0214(3) Uani d . 1 . .
H H4A 0.7017 0.4575 0.1302 0.026 Uiso calc R 1 . .
H H4B 0.7375 0.3472 0.1539 0.026 Uiso calc R 1 . .
C C5 0.4646(2) 0.19552(9) 0.33361(8) 0.0149(3) Uani d . 1 . .
H H5 0.4649 0.1289 0.3441 0.018 Uiso calc R 1 . .
C C6 0.4610(2) 0.26374(9) 0.40411(9) 0.0138(3) Uani d . 1 . .
C C7 0.4621(2) 0.35123(9) 0.35763(8) 0.0135(2) Uani d . 1 . .
C C8 0.5746(2) 0.52007(10) 0.36114(10) 0.0215(3) Uani d . 1 . .
H H8A 0.6704 0.4970 0.3153 0.032 Uiso calc R 1 . .
H H8B 0.6490 0.5481 0.4122 0.032 Uiso calc R 1 . .
H H8C 0.4865 0.5682 0.3338 0.032 Uiso calc R 1 . .
C C9 0.4629(2) 0.24930(9) 0.50139(9) 0.0135(3) Uani d . 1 . .
C C10 0.4728(2) 0.15830(9) 0.54074(9) 0.0162(3) Uani d . 1 . .
H H10 0.4773 0.1026 0.5042 0.019 Uiso calc R 1 . .
C C11 0.4755(2) 0.15340(9) 0.63402(9) 0.0159(3) Uani d . 1 . .
H H11 0.4826 0.0924 0.6615 0.019 Uiso calc R 1 . .
C C12 0.4595(2) 0.31224(9) 0.64505(8) 0.0136(2) Uani d . 1 . .
C C13 0.4376(2) 0.37321(10) 0.82303(9) 0.0210(3) Uani d . 1 . .
H H13A 0.3289 0.3262 0.8275 0.032 Uiso calc R 1 . .
H H13B 0.4109 0.4256 0.8654 0.032 Uiso calc R 1 . .
H H13C 0.5666 0.3432 0.8386 0.032 Uiso calc R 1 . .
N N1 0.46330(18) 0.33043(7) 0.26754(7) 0.0148(2) Uani d . 1 . .
N N2 0.46738(18) 0.23371(7) 0.25178(8) 0.0166(2) Uani d . 1 . .
N N3 0.4520(2) 0.44067(7) 0.39416(7) 0.0171(2) Uani d . 1 . .
N N4 0.46873(18) 0.22994(7) 0.68912(7) 0.0153(2) Uani d . 1 . .
N N5 0.45642(17) 0.32731(7) 0.55510(7) 0.0142(2) Uani d . 1 . .
O O1 0.57971(18) 0.36833(9) 0.03959(7) 0.0318(3) Uani d . 1 . .
S S1 0.44904(5) 0.41854(2) 0.70856(2) 0.01652(9) Uani d . 1 . .
H H3N 0.456(3) 0.4369(11) 0.4524(10) 0.020 Uiso d . 1 . .

loop_
_atom_site_aniso_label
_atom_site_aniso_U_11
_atom_site_aniso_U_22
_atom_site_aniso_U_33
_atom_site_aniso_U_12
_atom_site_aniso_U_13
_atom_site_aniso_U_23
C1 0.0362(9) 0.0310(8) 0.0143(7) -0.0093(7) -0.0007(6) -0.0027(6)
C2 0.0218(7) 0.0245(7) 0.0178(7) -0.0019(6) -0.0048(6) 0.0038(6)
C3 0.0195(6) 0.0169(6) 0.0136(6) 0.0011(6) -0.0012(6) 0.0028(5)
C4 0.0232(7) 0.0236(7) 0.0173(7) -0.0037(6) 0.0020(6) 0.0017(6)
C5 0.0144(6) 0.0143(6) 0.0160(6) 0.0004(6) 0.0003(6) -0.0005(5)
C6 0.0117(6) 0.0151(6) 0.0146(6) -0.0003(5) 0.0006(6) 0.0005(5)
C7 0.0099(5) 0.0168(6) 0.0139(6) 0.0004(5) 0.0020(6) 0.0000(5)
C8 0.0249(8) 0.0185(6) 0.0212(7) -0.0053(6) 0.0008(6) 0.0003(5)
C9 0.0082(6) 0.0170(6) 0.0154(6) -0.0009(5) -0.0003(6) -0.0002(5)
C10 0.0150(6) 0.0153(6) 0.0183(6) 0.0006(6) -0.0001(6) 0.0003(5)
C11 0.0131(6) 0.0156(6) 0.0190(6) -0.0003(5) -0.0002(6) 0.0036(5)
C12 0.0096(6) 0.0158(6) 0.0154(6) -0.0008(6) -0.0005(6) 0.0004(5)
C13 0.0287(8) 0.0208(7) 0.0137(6) -0.0034(6) 0.0004(6) 0.0009(5)
N1 0.0183(5) 0.0138(5) 0.0122(5) 0.0015(5) 0.0001(5) 0.0010(4)
N2 0.0186(5) 0.0137(5) 0.0176(5) 0.0017(5) 0.0003(5) -0.0018(4)
N3 0.0240(6) 0.0136(5) 0.0137(5) -0.0014(5) 0.0036(5) 0.0002(4)
N4 0.0135(5) 0.0160(5) 0.0164(5) 0.0004(5) -0.0007(5) 0.0017(4)
N5 0.0136(5) 0.0149(5) 0.0141(5) -0.0005(5) 0.0010(5) 0.0013(4)
O1 0.0363(6) 0.0441(7) 0.0152(5) -0.0122(5) 0.0067(5) -0.0030(5)
S1 0.02089(16) 0.01483(15) 0.01383(15) -0.00088(14) -0.00033(14) 0.00007(12)

loop_
_atom_type_symbol
_atom_type_description
_atom_type_scat_dispersion_real
_atom_type_scat_dispersion_imag
_atom_type_scat_source
C C 0.0181 0.0091 'International Tables Vol C Tables 4.2.6.8 and 6.1.1.4'
H H 0.0000 0.0000 'International Tables Vol C Tables 4.2.6.8 and 6.1.1.4'
N N 0.0311 0.0180 'International Tables Vol C Tables 4.2.6.8 and 6.1.1.4'
O O 0.0492 0.0322 'International Tables Vol C Tables 4.2.6.8 and 6.1.1.4'
S S 0.3331 0.5567 'International Tables Vol C Tables 4.2.6.8 and 6.1.1.4'

loop_
_geom_angle_atom_site_label_1
_geom_angle_atom_site_label_2
_geom_angle_atom_site_label_3
_geom_angle_site_symmetry_1
_geom_angle_site_symmetry_3
_geom_angle
_geom_angle_publ_flag
O1 C1 C2 . . 103.83(12) ?
O1 C1 H1A . . 111.0 ?
C2 C1 H1A . . 111.0 ?
O1 C1 H1B . . 111.0 ?
C2 C1 H1B . . 111.0 ?
H1A C1 H1B . . 109.0 ?
C1 C2 C3 . . 102.56(12) ?
C1 C2 H2A . . 111.3 ?
C3 C2 H2A . . 111.3 ?
C1 C2 H2B . . 111.3 ?
C3 C2 H2B . . 111.3 ?
H2A C2 H2B . . 109.2 ?
N1 C3 C2 . . 111.96(11) ?
N1 C3 C4 . . 111.79(11) ?
C2 C3 C4 . . 103.48(10) ?
N1 C3 H3 . . 109.8 ?
C2 C3 H3 . . 109.8 ?
C4 C3 H3 . . 109.8 ?
O1 C4 C3 . . 106.78(12) ?
O1 C4 H4A . . 110.4 ?
C3 C4 H4A . . 110.4 ?
O1 C4 H4B . . 110.4 ?
C3 C4 H4B . . 110.4 ?
H4A C4 H4B . . 108.6 ?
N2 C5 C6 . . 113.04(11) ?
N2 C5 H5 . . 123.5 ?
C6 C5 H5 . . 123.5 ?
C7 C6 C5 . . 103.86(11) ?
C7 C6 C9 . . 127.08(12) ?
C5 C6 C9 . . 129.03(12) ?
N1 C7 N3 . . 125.53(11) ?
N1 C7 C6 . . 106.50(11) ?
N3 C7 C6 . . 127.87(11) ?
N3 C8 H8A . . 109.5 ?
N3 C8 H8B . . 109.5 ?
H8A C8 H8B . . 109.5 ?
N3 C8 H8C . . 109.5 ?
H8A C8 H8C . . 109.5 ?
H8B C8 H8C . . 109.5 ?
N5 C9 C10 . . 120.10(12) ?
N5 C9 C6 . . 117.54(11) ?
C10 C9 C6 . . 122.36(12) ?
C11 C10 C9 . . 117.16(12) ?
C11 C10 H10 . . 121.4 ?
C9 C10 H10 . . 121.4 ?
N4 C11 C10 . . 123.96(12) ?
N4 C11 H11 . . 118.0 ?
C10 C11 H11 . . 118.0 ?
N4 C12 N5 . . 128.31(12) ?
N4 C12 S1 . . 118.95(9) ?
N5 C12 S1 . . 112.74(9) ?
S1 C13 H13A . . 109.5 ?
S1 C13 H13B . . 109.5 ?
H13A C13 H13B . . 109.5 ?
S1 C13 H13C . . 109.5 ?
H13A C13 H13C . . 109.5 ?
H13B C13 H13C . . 109.5 ?
C7 N1 N2 . . 112.13(10) ?
C7 N1 C3 . . 129.90(11) ?
N2 N1 C3 . . 117.75(10) ?
C5 N2 N1 . . 104.45(10) ?
C7 N3 C8 . . 123.02(12) ?
C7 N3 H3N . . 109.4(10) ?
C8 N3 H3N . . 111.1(11) ?
C12 N4 C11 . . 113.97(11) ?
C12 N5 C9 . . 116.49(11) ?
C4 O1 C1 . . 106.25(11) ?
C12 S1 C13 . . 101.21(6) ?

loop_
_geom_bond_atom_site_label_1
_geom_bond_atom_site_label_2
_geom_bond_site_symmetry_2
_geom_bond_distance
_geom_bond_publ_flag
C1 O1 . 1.4369(18) ?
C1 C2 . 1.515(2) ?
C1 H1A . 0.9900 ?
C1 H1B . 0.9900 ?
C2 C3 . 1.5373(19) ?
C2 H2A . 0.9900 ?
C2 H2B . 0.9900 ?
C3 N1 . 1.4652(15) ?
C3 C4 . 1.5484(19) ?
C3 H3 . 1.0000 ?
C4 O1 . 1.4262(18) ?
C4 H4A . 0.9900 ?
C4 H4B . 0.9900 ?
C5 N2 . 1.3162(16) ?
C5 C6 . 1.4119(17) ?
C5 H5 . 0.9500 ?
C6 C7 . 1.4080(17) ?
C6 C9 . 1.4425(17) ?
C7 N1 . 1.3545(16) ?
C7 N3 . 1.3700(16) ?
C8 N3 . 1.4639(17) ?
C8 H8A . 0.9800 ?
C8 H8B . 0.9800 ?
C8 H8C . 0.9800 ?
C9 N5 . 1.3525(17) ?
C9 C10 . 1.4066(18) ?
C10 C11 . 1.3710(18) ?
C10 H10 . 0.9500 ?
C11 N4 . 1.3479(17) ?
C11 H11 . 0.9500 ?
C12 N4 . 1.3282(16) ?
C12 N5 . 1.3375(16) ?
C12 S1 . 1.7644(13) ?
C13 S1 . 1.7990(13) ?
C13 H13A . 0.9800 ?
C13 H13B . 0.9800 ?
C13 H13C . 0.9800 ?
N1 N2 . 1.3811(14) ?
N3 H3N . 0.858(15) ?

loop_
_geom_hbond_atom_site_label_D
_geom_hbond_atom_site_label_H
_geom_hbond_atom_site_label_A
_geom_hbond_site_symmetry_A
_geom_hbond_distance_DH
_geom_hbond_distance_HA
_geom_hbond_distance_DA
_geom_hbond_angle_DHA
_geom_hbond_publ_flag
N3 H3N N5 1_555 0.858(15) 2.157(15) 2.8510(14) 137.9(14) y

loop_
_cod_related_entry_id
_cod_related_entry_database
_cod_related_entry_code
1 ChemSpider 24741814
